data_4133677
loop_
_publ_author_name
'Jiang, Xuanfeng'
'Cui, Xunzhe'
'Duncan, Andrew J. E.'
'Li, Liang'
'Hughes, Russell P.'
'Staples, Richard J.'
'Alexandrov, Eugeny V.'
'Proserpio, Davide M.'
'Wu, Yuyang'
'Ke, Chenfeng'

_publ_section_title
;
 Topochemical Synthesis of Single-Crystalline Hydrogen-Bonded Cross-Linked
 Organic Frameworks and Their Guest-Induced Elastic Expansion.
;
_journal_issue 27
_journal_name_full 'Journal of the American Chemical Society'
_journal_page_first 10915
_journal_page_last 10923
_journal_paper_doi 10.1021/jacs.9b05232
_journal_volume 141
_journal_year 2019
_chemical_formula_moiety 'C30 H25 N12'
_chemical_formula_sum 'C30 H25 N12'
_chemical_formula_weight 553.58
_chemical_name_common HCOF-4
_space_group_crystal_system orthorhombic
_space_group_IT_number 70
_space_group_name_Hall '-F 2uv 2vw'
_space_group_name_H-M_alt 'F d d d :2'
_atom_sites_solution_hydrogens mixed
_atom_sites_solution_primary dual
_audit_creation_date 2019-04-08
_audit_creation_method
;
Olex2 1.2
(compiled 2018.05.29 svn.r3508 for OlexSys, GUI svn.r5506)
;
_cell_angle_alpha 90
_cell_angle_beta 90
_cell_angle_gamma 90
_cell_formula_units_Z 32
_cell_length_a 20.8296(2)
_cell_length_b 35.3105(3)
_cell_length_c 42.4936(2)
_cell_measurement_reflns_used 45753
_cell_measurement_temperature 100(2)
_cell_measurement_theta_max 24.4240
_cell_measurement_theta_min 1.5510
_cell_volume 31254.2(4)
_computing_cell_refinement 'CrysAlisPro 1.171.39.36a (Rigaku OD, 2017)'
_computing_data_collection 'CrysAlisPro 1.171.39.36a (Rigaku OD, 2017)'
_computing_data_reduction 'CrysAlisPro 1.171.39.36a (Rigaku OD, 2017)'
_computing_molecular_graphics 'Olex2 (Dolomanov et al., 2009)'
_computing_publication_material 'Olex2 (Dolomanov et al., 2009)'
_computing_structure_refinement 'ShelXL (Sheldrick, 2015)'
_computing_structure_solution 'ShelXT (Sheldrick, 2015)'
_diffrn_ambient_temperature 100(2)
_diffrn_detector 'CCD plate'
_diffrn_measured_fraction_theta_full 0.995
_diffrn_measured_fraction_theta_max 0.995
_diffrn_measurement_device 'abstract diffractometer'
_diffrn_measurement_device_type 'dectris-CrysAlisPro-abstract goniometer imported dectris images'
_diffrn_measurement_method \w
_diffrn_radiation_monochromator synchrotron
_diffrn_radiation_probe x-ray
_diffrn_radiation_type synchrotron
_diffrn_radiation_wavelength 0.61992
_diffrn_reflns_av_R_equivalents 0.2481
_diffrn_reflns_av_unetI/netI 0.0707
_diffrn_reflns_Laue_measured_fraction_full 0.995
_diffrn_reflns_Laue_measured_fraction_max 0.995
_diffrn_reflns_limit_h_max 25
_diffrn_reflns_limit_h_min -25
_diffrn_reflns_limit_k_max 43
_diffrn_reflns_limit_k_min -43
_diffrn_reflns_limit_l_max 52
_diffrn_reflns_limit_l_min -52
_diffrn_reflns_number 96529
_diffrn_reflns_point_group_measured_fraction_full 0.995
_diffrn_reflns_point_group_measured_fraction_max 0.995
_diffrn_reflns_theta_full 21.836
_diffrn_reflns_theta_max 22.498
_diffrn_reflns_theta_min 1.598
_diffrn_source synchrotron
_exptl_absorpt_coefficient_mu 0.046
_exptl_absorpt_correction_T_max 1.00000
_exptl_absorpt_correction_T_min 0.35451
_exptl_absorpt_correction_type multi-scan
_exptl_absorpt_process_details
;
CrysAlisPro 1.171.39.36a (Rigaku Oxford Diffraction, 2017)
Empirical absorption correction using spherical harmonics,
 implemented in SCALE3 ABSPACK scaling algorithm.
;
_exptl_crystal_colour yellow
_exptl_crystal_colour_primary yellow
_exptl_crystal_density_diffrn 0.941
_exptl_crystal_description block
_exptl_crystal_F_000 9247
_exptl_crystal_size_max 0.05
_exptl_crystal_size_mid 0.05
_exptl_crystal_size_min 0.05
_refine_diff_density_max 1.224
_refine_diff_density_min -1.003
_refine_diff_density_rms 0.242
_refine_ls_extinction_method none
_refine_ls_goodness_of_fit_ref 2.043
_refine_ls_hydrogen_treatment mixed
_refine_ls_matrix_type full
_refine_ls_number_parameters 418
_refine_ls_number_reflns 7684
_refine_ls_number_restraints 339
_refine_ls_restrained_S_all 2.015
_refine_ls_R_factor_all 0.1798
_refine_ls_R_factor_gt 0.1761
_refine_ls_shift/su_max 0.247
_refine_ls_shift/su_mean 0.001
_refine_ls_structure_factor_coef Fsqd
_refine_ls_weighting_details 'w=1/[\s^2^(Fo^2^)+(0.2000P)^2^] where P=(Fo^2^+2Fc^2^)/3'
_refine_ls_weighting_scheme calc
_refine_ls_wR_factor_gt 0.4285
_refine_ls_wR_factor_ref 0.4405
_reflns_Friedel_coverage 0.000
_reflns_number_gt 6692
_reflns_number_total 7684
_reflns_threshold_expression 'I > 2\s(I)'
_cod_data_source_file ja9b05232_si_006.cif
_cod_data_source_block 9ck
_cod_depositor_comments
;
The following automatic conversions were performed:

data item '_exptl_absorpt_correction_type' value 'Multi-scan' was
changed to 'multi-scan' in accordance with the
/home/saulius/struct/COD-crude-data/automatic-downloads/DataCite-retrospective/ACS/depositions/lib/dictionaries/cif_core.dic
dictionary named 'cif_core.dic' version 2.4.2 last updated on
2011-04-26.

Automatic conversion script
Id: cif_fix_values 6909 2019-04-08 15:41:33Z antanas 
;
_cod_original_sg_symbol_H-M 'F d d d'
_cod_database_code 4133677
_shelx_shelxl_version_number 2018/3
_shelx_space_group_comment
;
The symmetry employed for this shelxl refinement is uniquely defined
by the following loop, which should always be used as a source of
symmetry information in preference to the above space-group names.
They are only intended as comments.
;
_shelx_estimated_absorpt_t_max 0.998
_shelx_estimated_absorpt_t_min 0.998
_olex2_refinement_description
;
1. Fixed Uiso
 At 1.2 times of:
  All C(H) groups, All C(H,H) groups, All C(H,H,H,H) groups, All C(H,H,H,H,H,
  H) groups, All N(H) groups
2. Restrained distances
 C39-C6AA
 1.54 with sigma of 0.02
 C4-C39
 1.54 with sigma of 0.02
 C00X-C2 \\sim C00X-C1AA \\sim C00X-C3AA
 with sigma of 0.02
3. Uiso/Uaniso restraints and constraints
C39 \\sim C6AA: within 2A with sigma of 0.04 and sigma for terminal atoms of
0.08
4. Rigid body (RIGU) restrains
 All non-hydrogen atoms
 with sigma for 1-2 distances of 0.004 and sigma for 1-3 distances of 0.004
5. Others
 1*[Sof(H00F)+Sof(H00I)+Sof(C1AA)]+1*[Sof(H00D)+Sof(H00E)+Sof(C2)]+1*
 [Sof(H00J)+Sof(H00L)+Sof(C3AA)]=1 with esd of 0.01
 Sof(H1BC)=Sof(H1BD)=Sof(C3)=1-FVAR(1)
 Sof(H1AA)=Sof(H1AB)=Sof(C0AA)=FVAR(1)
 Sof(H00F)=Sof(H00I)=Sof(C1AA)=FVAR(2)
 Sof(H00D)=Sof(H00E)=Sof(C2)=FVAR(3)
 Sof(H00J)=Sof(H00L)=Sof(C3AA)=FVAR(4)
6.a Secondary CH2 refined with riding coordinates:
 C00W(H00A,H00C), C00X(H00F,H00I), C00X(H00D,H00E), C00X(H00J,H00L), C00Y(H00P,
 H00Q), C1(H1AA,H1AB), C1(H1BC,H1BD)
6.b Aromatic/amide H refined with riding coordinates:
 N001(H001), N00B(H00B), C00G(H00G), C00H(H00H), N00K(H00K), C00M(H00M),
 N00N(H00N), C00O(H00O), C00S(H00S), C00T(H00T), C00U(H00U), C00V(H00V),
 C00Z(H00Z)
6.c X=CH2 refined with riding coordinates:
 C010(H01A,H01B)
;
_olex2_submission_special_instructions 'No special instructions were received'
_oxdiff_exptl_absorpt_empirical_details
;
Empirical correction (ABSPACK) includes:
- Absorption correction using spherical harmonics
- Frame scaling
;
_oxdiff_exptl_absorpt_empirical_full_max 6.831
_oxdiff_exptl_absorpt_empirical_full_min 0.348

loop_
_space_group_symop_operation_xyz
'x, y, z'
'-x+3/4, -y+3/4, z'
'-x+3/4, y, -z+3/4'
'x, -y+3/4, -z+3/4'
'x, y+1/2, z+1/2'
'-x+3/4, -y+5/4, z+1/2'
'-x+3/4, y+1/2, -z+5/4'
'x, -y+5/4, -z+5/4'
'x+1/2, y, z+1/2'
'-x+5/4, -y+3/4, z+1/2'
'-x+5/4, y, -z+5/4'
'x+1/2, -y+3/4, -z+5/4'
'x+1/2, y+1/2, z'
'-x+5/4, -y+5/4, z'
'-x+5/4, y+1/2, -z+3/4'
'x+1/2, -y+5/4, -z+3/4'
'-x, -y, -z'
'x-3/4, y-3/4, -z'
'x-3/4, -y, z-3/4'
'-x, y-3/4, z-3/4'
'-x, -y+1/2, -z+1/2'
'x-3/4, y-1/4, -z+1/2'
'x-3/4, -y+1/2, z-1/4'
'-x, y-1/4, z-1/4'
'-x+1/2, -y, -z+1/2'
'x-1/4, y-3/4, -z+1/2'
'x-1/4, -y, z-1/4'
'-x+1/2, y-3/4, z-1/4'
'-x+1/2, -y+1/2, -z'
'x-1/4, y-1/4, -z'
'x-1/4, -y+1/2, z-3/4'
'-x+1/2, y-1/4, z-3/4'

loop_
_atom_site_label
_atom_site_type_symbol
_atom_site_fract_x
_atom_site_fract_y
_atom_site_fract_z
_atom_site_U_iso_or_equiv
_atom_site_adp_type
_atom_site_occupancy
_atom_site_site_symmetry_order
_atom_site_calc_flag
_atom_site_refinement_flags_posn
_atom_site_refinement_flags_adp
_atom_site_refinement_flags_occupancy
_atom_site_disorder_assembly
_atom_site_disorder_group
N001 N 0.81547(11) 0.54959(6) 0.51525(4) 0.0510(6) Uani 1 1 d . U . . .
H001 H 0.789661 0.531875 0.522470 0.061 Uiso 1 1 calc R . . . .
N002 N 0.57681(10) 0.58111(6) 0.30301(4) 0.0472(6) Uani 1 1 d . U . . .
N003 N 0.60748(11) 0.52061(6) 0.31873(5) 0.0498(6) Uani 1 1 d . U . . .
N004 N 0.51416(11) 0.52607(6) 0.29175(5) 0.0506(6) Uani 1 1 d . U . . .
N005 N 0.54669(13) 0.63805(6) 0.28386(6) 0.0594(7) Uani 1 1 d . U . . .
N006 N 0.83123(11) 0.56090(6) 0.56739(4) 0.0494(6) Uani 1 1 d . U . . .
N007 N 0.87895(13) 0.60151(6) 0.52884(5) 0.0572(6) Uani 1 1 d . U . . .
N008 N 0.48005(12) 0.58698(7) 0.27337(6) 0.0592(6) Uani 1 1 d . U . . .
N009 N 0.89131(13) 0.61526(6) 0.58351(5) 0.0588(7) Uani 1 1 d . U . . .
C00A C 0.78462(12) 0.53976(6) 0.36360(5) 0.0455(6) Uani 1 1 d . U . . .
N00B N 0.84627(16) 0.57621(7) 0.61950(5) 0.0683(8) Uani 1 1 d . U . . .
H00B H 0.864701 0.590907 0.633575 0.082 Uiso 1 1 calc R . . . .
C00C C 0.66656(12) 0.52930(7) 0.33307(5) 0.0462(6) Uani 1 1 d . U . . .
C00D C 0.84534(12) 0.54386(7) 0.38170(5) 0.0464(6) Uani 1 1 d . U . . .
C00E C 0.56538(12) 0.54403(7) 0.30431(5) 0.0462(6) Uani 1 1 d . U . . .
C00F C 0.83676(12) 0.54670(7) 0.41653(5) 0.0469(6) Uani 1 1 d . U . . .
C00G C 0.67758(14) 0.56170(7) 0.35075(6) 0.0539(7) Uani 1 1 d . U . . .
H00G H 0.645202 0.580535 0.352505 0.065 Uiso 1 1 calc R . . . .
C00H C 0.71514(13) 0.50217(7) 0.33036(6) 0.0511(6) Uani 1 1 d . U . . .
H00H H 0.708213 0.480011 0.318144 0.061 Uiso 1 1 calc R . . . .
C00I C 0.53294(13) 0.60108(7) 0.28659(5) 0.0509(6) Uani 1 1 d . U . . .
C00J C 0.82281(12) 0.55090(7) 0.48221(5) 0.0486(6) Uani 1 1 d . U . . .
N00K N 0.94239(18) 0.64972(8) 0.54493(6) 0.0867(10) Uani 1 1 d . U . . .
H00K H 0.948769 0.653359 0.524684 0.104 Uiso 1 1 calc R . . . .
C00L C 0.84320(13) 0.57219(7) 0.53734(5) 0.0461(6) Uani 1 1 d . U . . .
C00M C 0.77344(13) 0.50758(7) 0.34548(6) 0.0504(6) Uani 1 1 d . U . . .
H00M H 0.806239 0.489040 0.343446 0.061 Uiso 1 1 calc R . . . .
N00N N 0.41905(15) 0.53370(9) 0.26576(9) 0.0818(9) Uani 1 1 d . U . . .
H00N H 0.392858 0.548424 0.255069 0.098 Uiso 1 1 calc R . . A .
C00O C 0.73632(14) 0.56649(7) 0.36591(6) 0.0538(7) Uani 1 1 d . U . . .
H00O H 0.743369 0.588638 0.378121 0.065 Uiso 1 1 calc R . . . .
C00P C 0.85598(14) 0.58436(7) 0.58927(5) 0.0521(7) Uani 1 1 d . U . . .
C00Q C 0.47235(14) 0.54936(8) 0.27761(6) 0.0569(7) Uani 1 1 d . U . . .
C00R C 0.90350(16) 0.62137(8) 0.55305(6) 0.0602(7) Uani 1 1 d . U . . .
C00S C 0.86167(18) 0.57648(8) 0.43339(6) 0.0645(8) Uani 1 1 d . U . . .
H00S H 0.885593 0.595419 0.422678 0.077 Uiso 1 1 calc R . . . .
C00T C 0.80292(19) 0.52014(10) 0.43276(6) 0.0725(10) Uani 1 1 d . U . . .
H00T H 0.783121 0.499999 0.421559 0.087 Uiso 1 1 calc R . . . .
C00U C 0.7966(2) 0.52170(10) 0.46513(6) 0.0742(10) Uani 1 1 d . U . . .
H00U H 0.773737 0.502235 0.475748 0.089 Uiso 1 1 calc R . . . .
C00V C 0.85283(19) 0.57963(8) 0.46559(6) 0.0686(9) Uani 1 1 d . U . . .
H00V H 0.867422 0.601598 0.476329 0.082 Uiso 1 1 calc R . . . .
C00W C 0.5104(2) 0.66567(9) 0.26651(10) 0.0861(12) Uani 1 1 d . U . . .
H00A H 0.496974 0.686399 0.280747 0.103 Uiso 1 1 calc R . . . .
H00C H 0.471309 0.653735 0.257741 0.103 Uiso 1 1 calc R . . . .
C00X C 0.8081(3) 0.54531(13) 0.63087(8) 0.1055(16) Uani 1 1 d D U . . .
H00F H 0.787028 0.533212 0.612562 0.127 Uiso 0.28(2) 1 calc R . P B 2
H00I H 0.773707 0.555875 0.644346 0.127 Uiso 0.28(2) 1 calc R . P B 2
H00D H 0.834435 0.521973 0.630553 0.127 Uiso 0.41(2) 1 calc R . P B 1
H00E H 0.771538 0.541440 0.616330 0.127 Uiso 0.41(2) 1 calc R . P B 1
H00J H 0.790749 0.552801 0.651649 0.127 Uiso 0.30(3) 1 calc R . P B 3
H00L H 0.837330 0.523642 0.634514 0.127 Uiso 0.30(3) 1 calc R . P B 3
C00Y C 0.9747(3) 0.67479(13) 0.56617(10) 0.1004(15) Uani 1 1 d . U . . .
H00P H 0.950083 0.676115 0.586060 0.120 Uiso 1 1 calc R . . . .
H00Q H 0.975462 0.700502 0.556901 0.120 Uiso 1 1 calc R . . . .
C00Z C 0.5517(3) 0.68190(16) 0.23954(13) 0.1221(19) Uani 1 1 d . U . . .
H00Z H 0.567307 0.665335 0.223671 0.147 Uiso 1 1 calc R . . . .
C010 C 0.5657(4) 0.7182(2) 0.23804(18) 0.147(3) Uani 1 1 d . U . . .
H01A H 0.550374 0.735034 0.253776 0.177 Uiso 1 1 calc R . . . .
H01B H 0.591226 0.727589 0.221216 0.177 Uiso 1 1 calc R . . . .
C1 C 1.0393(5) 0.6635(3) 0.5732(4) 0.231(6) Uani 1 1 d . U . . .
H1AA H 1.029023 0.642555 0.587813 0.277 Uiso 0.37(2) 1 calc R . P C 1
H1AB H 1.048591 0.650382 0.553063 0.277 Uiso 0.37(2) 1 calc R . P C 1
H1BC H 1.071048 0.682068 0.565237 0.277 Uiso 0.63(2) 1 calc R . P C 2
H1BD H 1.049280 0.638118 0.564505 0.277 Uiso 0.63(2) 1 calc R . P C 2
C4 C 0.4017(4) 0.4949(2) 0.2692(3) 0.167(3) Uani 1 1 d D U . D 1
C0AA C 1.0988(12) 0.6690(5) 0.5820(5) 0.141(9) Uani 0.37(2) 1 d . U P C 1
C3 C 1.0364(15) 0.6631(5) 0.6108(7) 0.269(14) Uani 0.63(2) 1 d . U P C 2
C1AA C 0.8413(14) 0.5157(6) 0.6488(5) 0.170(12) Uani 0.28(2) 1 d D U P B 2
C2 C 0.7833(12) 0.5508(6) 0.6624(3) 0.181(12) Uani 0.41(2) 1 d D U P B 1
H005 H 0.5853(16) 0.6493(9) 0.2913(9) 0.061(9) Uiso 1 1 d . . . . .
H003 H 0.5919(14) 0.4944(9) 0.3192(8) 0.054(7) Uiso 1 1 d . . . . .
C3AA C 0.754(4) 0.531(2) 0.6119(16) 0.51(9) Uani 0.30(3) 1 d D U P B 3
C6AA C 0.348(3) 0.4915(11) 0.2139(9) 0.55(3) Uani 1 1 d D U . . .
C39 C 0.387(3) 0.4718(9) 0.2403(8) 0.53(3) Uani 1 1 d D U . . .

loop_
_atom_site_aniso_label
_atom_site_aniso_U_11
_atom_site_aniso_U_22
_atom_site_aniso_U_33
_atom_site_aniso_U_23
_atom_site_aniso_U_13
_atom_site_aniso_U_12
N001 0.0863(14) 0.0529(11) 0.0139(10) 0.0006(7) -0.0019(8) -0.0131(10)
N002 0.0721(13) 0.0462(11) 0.0234(10) -0.0026(7) -0.0032(7) 0.0093(8)
N003 0.0746(13) 0.0455(11) 0.0292(10) 0.0005(8) -0.0105(8) 0.0053(8)
N004 0.0707(12) 0.0530(12) 0.0280(11) -0.0037(8) -0.0058(8) 0.0027(8)
N005 0.0843(15) 0.0478(12) 0.0462(13) -0.0038(9) -0.0150(11) 0.0138(10)
N006 0.0863(14) 0.0495(11) 0.0125(9) -0.0032(7) 0.0019(8) -0.0077(9)
N007 0.0984(16) 0.0548(12) 0.0185(10) -0.0055(8) 0.0085(9) -0.0171(10)
N008 0.0804(14) 0.0563(13) 0.0407(13) -0.0074(9) -0.0156(10) 0.0120(10)
N009 0.1011(17) 0.0528(12) 0.0226(11) -0.0122(8) 0.0032(9) -0.0106(10)
C00A 0.0740(14) 0.0483(12) 0.0140(9) 0.0003(8) -0.0044(8) 0.0003(9)
N00B 0.132(2) 0.0574(13) 0.0156(10) -0.0059(8) 0.0026(11) -0.0156(12)
C00C 0.0728(14) 0.0479(12) 0.0179(10) 0.0015(8) -0.0066(9) 0.0047(9)
C00D 0.0737(14) 0.0516(13) 0.0139(10) -0.0005(8) -0.0052(8) -0.0022(9)
C00E 0.0703(14) 0.0499(13) 0.0185(10) -0.0016(8) -0.0038(8) 0.0065(9)
C00F 0.0743(15) 0.0527(13) 0.0137(10) -0.0005(8) -0.0027(9) -0.0019(10)
C00G 0.0812(16) 0.0529(14) 0.0278(12) -0.0053(9) -0.0103(10) 0.0126(11)
C00H 0.0763(15) 0.0472(13) 0.0298(12) -0.0059(9) -0.0114(10) 0.0049(10)
C00I 0.0735(14) 0.0533(13) 0.0258(11) -0.0037(9) -0.0057(9) 0.0131(10)
C00J 0.0786(15) 0.0541(13) 0.0132(10) -0.0014(8) -0.0027(8) -0.0044(10)
N00K 0.149(3) 0.0746(17) 0.0362(13) -0.0198(12) 0.0229(15) -0.0495(18)
C00L 0.0803(14) 0.0470(12) 0.0111(10) -0.0023(8) 0.0028(9) -0.0051(10)
C00M 0.0751(15) 0.0498(13) 0.0265(11) -0.0045(9) -0.0093(10) 0.0061(10)
N00N 0.0859(18) 0.0732(17) 0.086(2) -0.0149(15) -0.0357(15) 0.0114(13)
C00O 0.0844(16) 0.0505(13) 0.0266(12) -0.0086(9) -0.0083(10) 0.0055(10)
C00P 0.0903(17) 0.0488(13) 0.0172(11) -0.0066(9) 0.0019(10) -0.0014(10)
C00Q 0.0744(15) 0.0591(15) 0.0371(14) -0.0062(11) -0.0072(11) 0.0095(11)
C00R 0.103(2) 0.0511(14) 0.0260(12) -0.0098(10) 0.0082(11) -0.0159(13)
C00S 0.119(2) 0.0552(14) 0.0191(12) 0.0003(10) 0.0034(12) -0.0150(13)
C00T 0.123(3) 0.0744(18) 0.0199(12) -0.0067(11) -0.0002(13) -0.0379(17)
C00U 0.127(3) 0.0758(19) 0.0196(12) -0.0020(11) 0.0042(13) -0.0460(18)
C00V 0.135(3) 0.0518(15) 0.0188(12) -0.0043(10) 0.0031(13) -0.0195(14)
C00W 0.129(3) 0.0544(16) 0.075(2) -0.0012(15) -0.050(2) 0.0192(16)
C00X 0.199(5) 0.089(3) 0.0281(15) -0.0021(15) 0.015(2) -0.051(3)
C00Y 0.151(3) 0.092(3) 0.058(2) -0.0251(19) 0.024(2) -0.060(2)
C00Z 0.182(5) 0.103(3) 0.081(3) 0.037(3) -0.051(3) -0.012(3)
C010 0.196(7) 0.132(4) 0.113(5) 0.042(4) -0.060(5) -0.028(4)
C1 0.207(7) 0.172(8) 0.313(14) -0.114(9) -0.120(9) -0.005(6)
C4 0.131(5) 0.124(4) 0.247(10) 0.008(5) -0.037(6) -0.033(4)
C0AA 0.201(13) 0.104(11) 0.117(15) 0.018(9) -0.081(13) -0.050(10)
C3 0.37(3) 0.152(12) 0.291(17) -0.093(14) -0.20(2) 0.068(15)
C1AA 0.32(3) 0.097(13) 0.092(15) 0.046(11) 0.075(18) 0.008(15)
C2 0.27(2) 0.23(2) 0.044(6) -0.015(8) 0.033(9) -0.137(18)
C3AA 0.51(11) 0.58(12) 0.43(9) 0.40(9) -0.34(9) -0.40(10)
C6AA 0.83(8) 0.53(5) 0.30(3) -0.14(3) -0.15(4) 0.10(4)
C39 0.82(7) 0.33(3) 0.46(4) -0.15(3) -0.29(4) -0.04(3)

loop_
_atom_type_symbol
_atom_type_description
_atom_type_scat_dispersion_real
_atom_type_scat_dispersion_imag
_atom_type_scat_source
C C 0.0023 0.0012 'International Tables Vol C Tables 4.2.6.8 and 6.1.1.4'
H H 0.0000 0.0000 'International Tables Vol C Tables 4.2.6.8 and 6.1.1.4'
N N 0.0045 0.0024 'International Tables Vol C Tables 4.2.6.8 and 6.1.1.4'

loop_
_geom_angle_atom_site_label_1
_geom_angle_atom_site_label_2
_geom_angle_atom_site_label_3
_geom_angle
_geom_angle_site_symmetry_1
C00L N001 C00J 128.3(2) .
C00E N002 C00I 114.5(2) .
C00E N003 C00C 129.1(2) .
C00Q N004 C00E 113.7(2) .
C00I N005 C00W 126.3(3) .
C00P N006 C00L 113.4(2) .
C00L N007 C00R 114.3(2) .
C00I N008 C00Q 114.2(2) .
C00R N009 C00P 114.4(2) .
C00M C00A C00D 120.5(2) .
C00O C00A C00D 121.0(2) .
C00O C00A C00M 118.3(2) .
C00P N00B C00X 125.0(3) .
C00G C00C N003 124.0(2) .
C00G C00C C00H 119.3(2) .
C00H C00C N003 116.6(2) .
C00A C00D C00F 114.7(2) .
C00D C00D C00A 123.8(2) 3_655
C00D C00D C00F 121.6(3) 3_655
N002 C00E N003 120.3(2) .
N002 C00E N004 125.9(2) .
N004 C00E N003 113.8(2) .
C00S C00F C00D 121.5(2) .
C00T C00F C00D 121.2(2) .
C00T C00F C00S 117.3(2) .
C00C C00G C00O 119.7(2) .
C00M C00H C00C 120.1(2) .
N005 C00I N002 114.1(2) .
N008 C00I N002 125.6(2) .
N008 C00I N005 120.2(2) .
C00U C00J N001 117.2(2) .
C00U C00J C00V 117.4(2) .
C00V C00J N001 125.4(2) .
C00R N00K C00Y 125.9(3) .
N001 C00L N006 113.4(2) .
N007 C00L N001 120.6(2) .
N007 C00L N006 126.0(2) .
C00H C00M C00A 121.0(2) .
C00Q N00N C4 124.6(4) .
C00A C00O C00G 121.5(2) .
N009 C00P N006 125.8(2) .
N00B C00P N006 118.3(2) .
N00B C00P N009 115.8(2) .
N004 C00Q N008 125.9(3) .
N00N C00Q N004 117.0(3) .
N00N C00Q N008 117.0(3) .
N009 C00R N007 125.7(3) .
N00K C00R N007 115.1(2) .
N00K C00R N009 119.2(2) .
C00F C00S C00V 121.7(3) .
C00F C00T C00U 121.7(2) .
C00J C00U C00T 121.2(2) .
C00S C00V C00J 120.3(2) .
N005 C00W C00Z 109.9(4) .
N00B C00X C1AA 117.1(12) .
N00B C00X C2 114.1(7) .
N00B C00X C3AA 119.6(14) .
N00K C00Y C1 113.6(5) .
C010 C00Z C00W 121.4(6) .
C00Y C1 C3 100.0(14) .
C0AA C1 C00Y 154.9(12) .
N00N C4 C39 119.3(17) .
C4 C39 C6AA 117(3) .

loop_
_geom_bond_atom_site_label_1
_geom_bond_atom_site_label_2
_geom_bond_distance
_geom_bond_site_symmetry_2
N001 C00J 1.413(3) .
N001 C00L 1.361(3) .
N002 C00E 1.332(3) .
N002 C00I 1.349(3) .
N003 C00C 1.407(3) .
N003 C00E 1.352(3) .
N004 C00E 1.351(3) .
N004 C00Q 1.340(3) .
N005 C00I 1.341(4) .
N005 C00W 1.437(4) .
N006 C00L 1.361(3) .
N006 C00P 1.348(3) .
N007 C00L 1.325(3) .
N007 C00R 1.346(3) .
N008 C00I 1.333(4) .
N008 C00Q 1.350(4) .
N009 C00P 1.339(4) .
N009 C00R 1.337(3) .
C00A C00D 1.488(3) .
C00A C00M 1.392(3) .
C00A C00O 1.383(4) .
N00B C00P 1.332(3) .
N00B C00X 1.434(5) .
C00C C00G 1.388(3) .
C00C C00H 1.398(4) .
C00D C00D 1.361(5) 3_655
C00D C00F 1.494(3) .
C00F C00S 1.374(4) .
C00F C00T 1.361(4) .
C00G C00O 1.393(4) .
C00H C00M 1.387(4) .
C00J C00U 1.374(4) .
C00J C00V 1.385(4) .
N00K C00R 1.333(4) .
N00K C00Y 1.433(4) .
N00N C00Q 1.338(4) .
N00N C4 1.424(8) .
C00S C00V 1.385(3) .
C00T C00U 1.383(3) .
C00W C00Z 1.543(8) .
C00X C1AA 1.468(18) .
C00X C2 1.449(13) .
C00X C3AA 1.47(2) .
C00Y C1 1.435(11) .
C00Z C010 1.317(8) .
C1 C0AA 1.31(2) .
C1 C3 1.60(3) .
C4 C39 1.507(17) .
C6AA C39 1.551(19) .
